data_4129052
loop_
_publ_author_name
'Heinze, Robert C.'
'Heretsch, Philipp'

_publ_section_title
;
 Translation of a Polar Biogenesis Proposal into a Radical Synthetic
 Approach: Synthesis of Pleurocin A/Matsutakone and Pleurocin B.
;
_journal_issue 3
_journal_name_full 'Journal of the American Chemical Society'
_journal_page_first 1222
_journal_page_last 1226
_journal_paper_doi 10.1021/jacs.8b13356
_journal_volume 141
_journal_year 2019
_chemical_absolute_configuration ad
_chemical_formula_moiety 'C32 H46 O5'
_chemical_formula_sum 'C32 H46 O5'
_chemical_formula_weight 510.69
_space_group_crystal_system orthorhombic
_space_group_IT_number 19
_space_group_name_Hall 'P 2ac 2ab'
_space_group_name_H-M_alt 'P 21 21 21'
_atom_sites_solution_hydrogens mixed
_audit_creation_date 2018-12-12
_audit_creation_method
;
Olex2 1.2
(compiled May 18 2018 14:05:52 for OlexSys, GUI svn.r5506)
;
_audit_update_record
;
2018-12-12 deposited with the CCDC.
2018-12-13 downloaded from the CCDC.
;
_cell_angle_alpha 90
_cell_angle_beta 90
_cell_angle_gamma 90
_cell_formula_units_Z 4
_cell_length_a 6.3001(2)
_cell_length_b 15.0343(4)
_cell_length_c 31.3137(9)
_cell_measurement_reflns_used 9898
_cell_measurement_temperature 100(2)
_cell_measurement_theta_max 79.55
_cell_measurement_theta_min 2.8
_cell_volume 2965.96(15)
_computing_cell_refinement 'Bruker SAINT'
_computing_data_collection 'Bruker APEX3'
_computing_data_reduction 'Bruker SAINT'
_computing_molecular_graphics 'Olex2 (Dolomanov et al., 2009)'
_computing_publication_material 'Olex2 (Dolomanov et al., 2009)'
_computing_structure_refinement 'ShelXL (Sheldrick, 2015)'
_computing_structure_solution 'SHELXT 2014/5 (Sheldrick, 2014)'
_diffrn_ambient_temperature 100.0
_diffrn_measured_fraction_theta_full 1.000
_diffrn_measured_fraction_theta_max 0.989
_diffrn_measurement_device_type 'Bruker D8 Venture Photon'
_diffrn_measurement_method '\f and \w scans'
_diffrn_radiation_type CuK\a
_diffrn_radiation_wavelength 1.54178
_diffrn_reflns_av_R_equivalents 0.0301
_diffrn_reflns_av_unetI/netI 0.0271
_diffrn_reflns_Laue_measured_fraction_full 1.000
_diffrn_reflns_Laue_measured_fraction_max 0.989
_diffrn_reflns_limit_h_max 7
_diffrn_reflns_limit_h_min -7
_diffrn_reflns_limit_k_max 18
_diffrn_reflns_limit_k_min -18
_diffrn_reflns_limit_l_max 39
_diffrn_reflns_limit_l_min -38
_diffrn_reflns_number 19074
_diffrn_reflns_point_group_measured_fraction_full 0.999
_diffrn_reflns_point_group_measured_fraction_max 0.979
_diffrn_reflns_theta_full 67.679
_diffrn_reflns_theta_max 79.681
_diffrn_reflns_theta_min 2.822
_exptl_absorpt_coefficient_mu 0.597
_exptl_absorpt_correction_T_max 0.754
_exptl_absorpt_correction_T_min 0.672
_exptl_absorpt_correction_type multi-scan
_exptl_absorpt_process_details 'SADABS-2016/2 (Bruker-AXS)'
_exptl_crystal_colour colourless
_exptl_crystal_colour_primary colourless
_exptl_crystal_density_diffrn 1.144
_exptl_crystal_description platelett
_exptl_crystal_F_000 1112
_exptl_crystal_size_max 0.39
_exptl_crystal_size_mid 0.38
_exptl_crystal_size_min 0.05
_refine_diff_density_max 0.177
_refine_diff_density_min -0.228
_refine_diff_density_rms 0.055
_refine_ls_abs_structure_details
;
 Flack x determined using 2449 quotients [(I+)-(I-)]/[(I+)+(I-)]
 (Parsons, Flack and Wagner, Acta Cryst. B69 (2013) 249-259).
;
_refine_ls_abs_structure_Flack 0.00(6)
_refine_ls_extinction_method none
_refine_ls_goodness_of_fit_ref 1.067
_refine_ls_hydrogen_treatment mixed
_refine_ls_matrix_type full
_refine_ls_number_parameters 354
_refine_ls_number_reflns 6296
_refine_ls_number_restraints 0
_refine_ls_restrained_S_all 1.067
_refine_ls_R_factor_all 0.0350
_refine_ls_R_factor_gt 0.0327
_refine_ls_shift/su_max 0.000
_refine_ls_shift/su_mean 0.000
_refine_ls_structure_factor_coef Fsqd
_refine_ls_weighting_details 'w=1/[\s^2^(Fo^2^)+(0.0454P)^2^+0.3650P] where P=(Fo^2^+2Fc^2^)/3'
_refine_ls_weighting_scheme calc
_refine_ls_wR_factor_gt 0.0802
_refine_ls_wR_factor_ref 0.0818
_reflns_Friedel_coverage 0.728
_reflns_Friedel_fraction_full 0.997
_reflns_Friedel_fraction_max 0.966
_reflns_number_gt 5997
_reflns_number_total 6296
_reflns_threshold_expression 'I > 2\s(I)'
_cod_data_source_file ja8b13356_si_003.cif
_cod_data_source_block shelx
_cod_database_code 4129052
_shelx_shelxl_version_number 2018/3
_shelx_space_group_comment
;
The symmetry employed for this shelxl refinement is uniquely defined
by the following loop, which should always be used as a source of
symmetry information in preference to the above space-group names.
They are only intended as comments.
;
_shelx_estimated_absorpt_t_max 0.971
_shelx_estimated_absorpt_t_min 0.801
_olex2_refinement_description
;
1. Fixed Uiso
 At 1.2 times of:
  All C(H) groups, All C(H,H) groups
 At 1.5 times of:
  All C(H,H,H) groups
2.a Ternary CH refined with riding coordinates:
 C20(H20), C3(H3), C17(H17), C25(H25), C24(H24)
2.b Secondary CH2 refined with riding coordinates:
 C1(H1A,H1B), C2(H2A,H2B), C12(H12A,H12B), C4(H4A,H4B), C16(H16A,H16B)
2.c Aromatic/amide H refined with riding coordinates:
 C6(H6), C22(H22), C23(H23), C15(H15)
2.d Idealised Me refined as rotating group:
 C32(H32A,H32B,H32C), C18(H18A,H18B,H18C), C19(H19A,H19B,H19C), C21(H21A,H21B,
 H21C), C30(H30A,H30B,H30C), C26(H26A,H26B,H26C), C27(H27A,H27B,H27C), C28(H28A,
 H28B,H28C)
;
_olex2_submission_special_instructions 'No special instructions were received'

loop_
_space_group_symop_operation_xyz
'x, y, z'
'-x+1/2, -y, z+1/2'
'x+1/2, -y+1/2, -z'
'-x, y+1/2, -z+1/2'

loop_
_atom_site_label
_atom_site_type_symbol
_atom_site_fract_x
_atom_site_fract_y
_atom_site_fract_z
_atom_site_U_iso_or_equiv
_atom_site_adp_type
_atom_site_occupancy
_atom_site_site_symmetry_order
_atom_site_calc_flag
_atom_site_refinement_flags_posn
O1 O 0.5622(2) 0.61926(9) 0.14698(4) 0.0239(3) Uani 1 1 d .
O3 O 0.19165(18) 0.45664(7) -0.02895(3) 0.0164(2) Uani 1 1 d .
O4 O 0.26663(19) 0.32545(7) -0.06122(4) 0.0197(2) Uani 1 1 d .
C10 C 0.2802(2) 0.55691(10) 0.02620(5) 0.0150(3) Uani 1 1 d .
C9 C 0.2611(2) 0.54225(9) -0.02141(5) 0.0149(3) Uani 1 1 d .
C8 C 0.2855(2) 0.60360(9) -0.05228(5) 0.0150(3) Uani 1 1 d .
C1 C 0.4379(3) 0.48950(10) 0.04607(5) 0.0183(3) Uani 1 1 d .
H1A H 0.381180 0.428572 0.042393 0.022 Uiso 1 1 calc R
H1B H 0.574701 0.492981 0.030595 0.022 Uiso 1 1 calc R
O5 O 0.6097(2) 0.34800(9) -0.04355(5) 0.0339(3) Uani 1 1 d .
C20 C -0.2218(3) 0.54083(11) -0.17749(5) 0.0210(3) Uani 1 1 d .
H20 H -0.318040 0.581995 -0.161547 0.025 Uiso 1 1 calc R
C7 C 0.3816(2) 0.69286(10) -0.04096(5) 0.0155(3) Uani 1 1 d .
C6 C 0.4056(2) 0.70864(10) 0.00590(5) 0.0162(3) Uani 1 1 d .
H6 H 0.458360 0.764910 0.014715 0.019 Uiso 1 1 calc R
C31 C 0.7540(3) 0.61747(12) 0.16493(5) 0.0267(4) Uani 1 1 d .
C3 C 0.5485(3) 0.60223(11) 0.10122(5) 0.0190(3) Uani 1 1 d .
H3 H 0.690766 0.611675 0.087817 0.023 Uiso 1 1 calc R
C22 C -0.2211(3) 0.56818(11) -0.22380(5) 0.0220(3) Uani 1 1 d .
H22 H -0.132153 0.535426 -0.242575 0.026 Uiso 1 1 calc R
C17 C 0.0027(3) 0.54900(11) -0.15837(5) 0.0173(3) Uani 1 1 d .
H17 H 0.093994 0.504348 -0.173301 0.021 Uiso 1 1 calc R
C2 C 0.4771(3) 0.50674(11) 0.09378(5) 0.0212(3) Uani 1 1 d .
H2A H 0.344877 0.495343 0.109966 0.025 Uiso 1 1 calc R
H2B H 0.587408 0.465391 0.104399 0.025 Uiso 1 1 calc R
C32 C 0.7452(4) 0.64028(12) 0.21144(6) 0.0314(4) Uani 1 1 d .
H32A H 0.781120 0.703175 0.215329 0.047 Uiso 1 1 calc GR
H32B H 0.846914 0.603337 0.227119 0.047 Uiso 1 1 calc GR
H32C H 0.601695 0.629242 0.222310 0.047 Uiso 1 1 calc GR
C23 C -0.3334(3) 0.63373(12) -0.24060(6) 0.0253(4) Uani 1 1 d .
H23 H -0.418625 0.667700 -0.221616 0.030 Uiso 1 1 calc R
C15 C 0.2482(3) 0.65188(10) -0.12801(5) 0.0181(3) Uani 1 1 d .
H15 H 0.356948 0.695554 -0.126521 0.022 Uiso 1 1 calc R
C18 C -0.1725(3) 0.56113(11) -0.08386(5) 0.0181(3) Uani 1 1 d .
H18A H -0.202306 0.623692 -0.090285 0.027 Uiso 1 1 calc GR
H18B H -0.145179 0.554425 -0.053221 0.027 Uiso 1 1 calc GR
H18C H -0.294997 0.524646 -0.091936 0.027 Uiso 1 1 calc GR
C13 C 0.0237(2) 0.53073(10) -0.10920(5) 0.0150(3) Uani 1 1 d .
C12 C 0.0681(3) 0.43069(10) -0.10066(5) 0.0185(3) Uani 1 1 d .
H12A H -0.062300 0.402081 -0.089582 0.022 Uiso 1 1 calc R
H12B H 0.106564 0.401092 -0.127820 0.022 Uiso 1 1 calc R
C11 C 0.2447(3) 0.41873(10) -0.06903(5) 0.0169(3) Uani 1 1 d .
C5 C 0.3586(2) 0.65000(10) 0.03617(5) 0.0154(3) Uani 1 1 d .
C19 C 0.0538(3) 0.54390(11) 0.04478(5) 0.0194(3) Uani 1 1 d .
H19A H -0.040883 0.589757 0.033306 0.029 Uiso 1 1 calc GR
H19B H 0.059037 0.548756 0.075970 0.029 Uiso 1 1 calc GR
H19C H 0.000458 0.484981 0.036786 0.029 Uiso 1 1 calc GR
C4 C 0.3911(3) 0.66904(10) 0.08315(5) 0.0183(3) Uani 1 1 d .
H4A H 0.254177 0.664307 0.098480 0.022 Uiso 1 1 calc R
H4B H 0.446228 0.730197 0.086946 0.022 Uiso 1 1 calc R
C29 C 0.4601(3) 0.29895(11) -0.04667(6) 0.0225(3) Uani 1 1 d .
C25 C -0.5692(3) 0.66464(14) -0.30360(6) 0.0321(4) Uani 1 1 d .
H25 H -0.642918 0.713456 -0.287766 0.039 Uiso 1 1 calc R
O2 O 0.9134(3) 0.6013(2) 0.14618(5) 0.0710(7) Uani 1 1 d .
C16 C 0.1041(3) 0.64071(10) -0.16574(5) 0.0201(3) Uani 1 1 d .
H16A H 0.185387 0.641871 -0.192793 0.024 Uiso 1 1 calc R
H16B H -0.005078 0.688027 -0.166499 0.024 Uiso 1 1 calc R
C21 C -0.3122(3) 0.44605(13) -0.17398(6) 0.0278(4) Uani 1 1 d .
H21A H -0.453231 0.444091 -0.187132 0.042 Uiso 1 1 calc GR
H21B H -0.323140 0.429279 -0.143816 0.042 Uiso 1 1 calc GR
H21C H -0.217674 0.404396 -0.188748 0.042 Uiso 1 1 calc GR
C14 C 0.2073(2) 0.59358(10) -0.09652(5) 0.0154(3) Uani 1 1 d .
C24 C -0.3386(3) 0.65951(13) -0.28713(6) 0.0277(4) Uani 1 1 d .
H24 H -0.263502 0.612127 -0.303689 0.033 Uiso 1 1 calc R
C30 C 0.4578(3) 0.20209(12) -0.03517(6) 0.0293(4) Uani 1 1 d .
H30A H 0.402714 0.194898 -0.006111 0.044 Uiso 1 1 calc GR
H30B H 0.602462 0.178326 -0.036664 0.044 Uiso 1 1 calc GR
H30C H 0.366705 0.169764 -0.055241 0.044 Uiso 1 1 calc GR
C26 C -0.6895(4) 0.57852(16) -0.29530(7) 0.0376(5) Uani 1 1 d .
H26A H -0.621095 0.529717 -0.310833 0.056 Uiso 1 1 calc GR
H26B H -0.836409 0.584915 -0.305093 0.056 Uiso 1 1 calc GR
H26C H -0.688280 0.565494 -0.264637 0.056 Uiso 1 1 calc GR
C27 C -0.5784(5) 0.68649(18) -0.35122(7) 0.0467(6) Uani 1 1 d .
H27A H -0.509906 0.744032 -0.356360 0.070 Uiso 1 1 calc GR
H27B H -0.726866 0.689331 -0.360448 0.070 Uiso 1 1 calc GR
H27C H -0.504280 0.640123 -0.367392 0.070 Uiso 1 1 calc GR
C28 C -0.2168(4) 0.74688(15) -0.29335(8) 0.0428(5) Uani 1 1 d .
H28A H -0.289841 0.794848 -0.278090 0.064 Uiso 1 1 calc GR
H28B H -0.210186 0.761214 -0.323853 0.064 Uiso 1 1 calc GR
H28C H -0.072474 0.740402 -0.282087 0.064 Uiso 1 1 calc GR
H7A H 0.522(3) 0.7020(13) -0.0553(6) 0.013(4) Uiso 1 1 d .
H7B H 0.290(3) 0.7417(14) -0.0525(7) 0.021(5) Uiso 1 1 d .
H11 H 0.378(3) 0.4416(13) -0.0788(6) 0.013(4) Uiso 1 1 d .

loop_
_atom_site_aniso_label
_atom_site_aniso_U_11
_atom_site_aniso_U_22
_atom_site_aniso_U_33
_atom_site_aniso_U_23
_atom_site_aniso_U_13
_atom_site_aniso_U_12
O1 0.0272(6) 0.0296(6) 0.0149(6) -0.0025(5) 0.0004(5) -0.0009(5)
O3 0.0209(5) 0.0118(5) 0.0165(5) -0.0006(4) 0.0012(4) -0.0028(4)
O4 0.0238(6) 0.0111(5) 0.0241(6) 0.0007(4) 0.0003(5) 0.0015(4)
C10 0.0154(7) 0.0122(6) 0.0173(7) 0.0006(5) 0.0010(6) -0.0008(5)
C9 0.0126(6) 0.0127(6) 0.0193(7) -0.0015(5) -0.0001(6) -0.0003(5)
C8 0.0134(6) 0.0135(7) 0.0180(7) -0.0016(5) 0.0015(6) 0.0013(5)
C1 0.0214(8) 0.0152(7) 0.0184(8) 0.0004(6) -0.0013(6) 0.0030(6)
O5 0.0252(7) 0.0282(7) 0.0483(9) 0.0114(6) -0.0037(6) 0.0015(6)
C20 0.0218(8) 0.0223(8) 0.0190(8) -0.0009(6) -0.0028(6) -0.0016(7)
C7 0.0169(7) 0.0116(6) 0.0180(7) 0.0002(5) 0.0007(6) -0.0008(6)
C6 0.0149(7) 0.0124(6) 0.0212(8) -0.0012(5) -0.0009(6) -0.0015(6)
C31 0.0321(9) 0.0283(8) 0.0197(8) 0.0015(6) -0.0056(7) 0.0040(8)
C3 0.0207(7) 0.0225(8) 0.0139(7) -0.0019(6) 0.0000(6) -0.0005(6)
C22 0.0251(8) 0.0234(8) 0.0175(7) -0.0022(6) -0.0018(6) -0.0022(7)
C17 0.0197(7) 0.0165(7) 0.0158(7) -0.0010(6) 0.0011(6) 0.0000(6)
C2 0.0260(8) 0.0194(7) 0.0183(8) 0.0018(6) -0.0025(7) 0.0018(6)
C32 0.0490(12) 0.0269(9) 0.0184(8) 0.0006(7) -0.0085(8) 0.0019(8)
C23 0.0265(8) 0.0280(8) 0.0215(8) -0.0014(7) -0.0026(7) 0.0003(7)
C15 0.0201(7) 0.0153(7) 0.0189(7) -0.0004(6) 0.0014(6) -0.0016(6)
C18 0.0175(7) 0.0187(7) 0.0181(7) -0.0017(6) 0.0010(6) -0.0006(6)
C13 0.0166(7) 0.0124(6) 0.0161(7) -0.0004(5) -0.0008(6) -0.0006(6)
C12 0.0237(8) 0.0122(7) 0.0196(8) -0.0013(6) -0.0009(6) -0.0015(6)
C11 0.0209(8) 0.0110(6) 0.0190(7) -0.0002(5) 0.0027(6) 0.0006(6)
C5 0.0138(7) 0.0144(7) 0.0180(7) -0.0025(5) -0.0004(6) 0.0004(5)
C19 0.0188(7) 0.0187(7) 0.0206(8) -0.0008(6) 0.0030(6) -0.0025(6)
C4 0.0212(7) 0.0156(7) 0.0181(7) -0.0019(6) 0.0016(6) -0.0016(6)
C29 0.0263(8) 0.0188(7) 0.0224(8) 0.0028(6) 0.0032(7) 0.0055(7)
C25 0.0356(10) 0.0381(10) 0.0227(9) -0.0014(7) -0.0065(8) 0.0086(9)
O2 0.0321(9) 0.156(2) 0.0249(8) -0.0128(10) -0.0064(7) 0.0259(12)
C16 0.0251(8) 0.0183(7) 0.0169(8) 0.0016(6) 0.0000(6) -0.0015(6)
C21 0.0318(9) 0.0300(9) 0.0215(8) 0.0020(7) -0.0059(7) -0.0102(8)
C14 0.0151(7) 0.0126(6) 0.0184(7) -0.0017(5) 0.0015(6) 0.0013(6)
C24 0.0310(9) 0.0308(9) 0.0213(8) 0.0026(7) -0.0028(7) 0.0036(8)
C30 0.0380(10) 0.0191(8) 0.0308(10) 0.0045(7) 0.0019(8) 0.0083(7)
C26 0.0318(10) 0.0528(13) 0.0282(10) -0.0042(9) -0.0059(8) -0.0010(9)
C27 0.0564(14) 0.0563(14) 0.0273(11) 0.0069(10) -0.0124(10) 0.0086(12)
C28 0.0504(13) 0.0398(11) 0.0384(12) 0.0124(9) -0.0045(10) -0.0056(10)

loop_
_atom_type_symbol
_atom_type_description
_atom_type_scat_dispersion_real
_atom_type_scat_dispersion_imag
_atom_type_scat_source
C C 0.0181 0.0091 'International Tables Vol C Tables 4.2.6.8 and 6.1.1.4'
H H 0.0000 0.0000 'International Tables Vol C Tables 4.2.6.8 and 6.1.1.4'
O O 0.0492 0.0322 'International Tables Vol C Tables 4.2.6.8 and 6.1.1.4'

loop_
_geom_angle_atom_site_label_1
_geom_angle_atom_site_label_2
_geom_angle_atom_site_label_3
_geom_angle
C31 O1 C3 117.68(13)
C9 O3 C11 116.85(12)
C29 O4 C11 115.53(13)
C9 C10 C1 110.60(12)
C9 C10 C5 111.32(12)
C9 C10 C19 106.13(12)
C1 C10 C19 110.86(12)
C5 C10 C1 108.18(12)
C5 C10 C19 109.77(12)
O3 C9 C10 109.27(12)
C8 C9 O3 123.58(14)
C8 C9 C10 126.85(13)
C9 C8 C7 119.02(14)
C9 C8 C14 124.45(14)
C14 C8 C7 116.30(13)
C2 C1 C10 112.53(13)
C22 C20 C17 110.46(13)
C22 C20 C21 108.82(14)
C21 C20 C17 112.69(14)
C6 C7 C8 114.27(13)
C5 C6 C7 124.98(14)
O1 C31 C32 111.83(16)
O2 C31 O1 124.18(16)
O2 C31 C32 123.97(18)
O1 C3 C2 109.48(13)
O1 C3 C4 106.77(13)
C4 C3 C2 111.93(13)
C23 C22 C20 125.78(16)
C20 C17 C13 116.39(13)
C16 C17 C20 113.25(13)
C16 C17 C13 105.62(12)
C3 C2 C1 110.82(13)
C22 C23 C24 125.99(17)
C14 C15 C16 112.89(14)
C18 C13 C17 112.73(13)
C18 C13 C12 110.11(13)
C18 C13 C14 106.70(12)
C12 C13 C17 110.70(12)
C14 C13 C17 102.00(12)
C14 C13 C12 114.39(12)
C11 C12 C13 111.31(12)
O3 C11 O4 105.41(12)
O3 C11 C12 111.19(13)
O4 C11 C12 107.59(12)
C6 C5 C10 122.56(14)
C6 C5 C4 122.58(14)
C4 C5 C10 114.77(13)
C5 C4 C3 108.98(13)
O4 C29 C30 110.84(15)
O5 C29 O4 123.39(15)
O5 C29 C30 125.77(17)
C26 C25 C24 111.65(16)
C26 C25 C27 109.29(18)
C27 C25 C24 111.86(19)
C15 C16 C17 103.53(12)
C8 C14 C13 123.53(13)
C15 C14 C8 123.87(14)
C15 C14 C13 110.71(14)
C23 C24 C25 110.85(16)
C23 C24 C28 109.39(16)
C28 C24 C25 112.69(17)

loop_
_geom_bond_atom_site_label_1
_geom_bond_atom_site_label_2
_geom_bond_distance
O1 C31 1.333(2)
O1 C3 1.4583(19)
O3 C9 1.3798(17)
O3 C11 1.4182(19)
O4 C11 1.4302(17)
O4 C29 1.361(2)
C10 C9 1.512(2)
C10 C1 1.550(2)
C10 C5 1.517(2)
C10 C19 1.553(2)
C9 C8 1.345(2)
C8 C7 1.5146(19)
C8 C14 1.478(2)
C1 C2 1.536(2)
O5 C29 1.200(2)
C20 C22 1.507(2)
C20 C17 1.541(2)
C20 C21 1.538(2)
C7 C6 1.494(2)
C6 C5 1.328(2)
C31 C32 1.497(2)
C31 O2 1.188(3)
C3 C2 1.522(2)
C3 C4 1.520(2)
C22 C23 1.322(3)
C17 C13 1.570(2)
C17 C16 1.537(2)
C23 C24 1.508(3)
C15 C16 1.499(2)
C15 C14 1.344(2)
C18 C13 1.538(2)
C13 C12 1.553(2)
C13 C14 1.546(2)
C12 C11 1.500(2)
C5 C4 1.512(2)
C29 C30 1.500(2)
C25 C24 1.544(3)
C25 C26 1.523(3)
C25 C27 1.528(3)
C24 C28 1.534(3)
